data_7020035
loop_
_publ_author_name
'Chen, Xiao-Chun'
'Tao, Tao'
'Wang, Yin-Ge'
'Peng, Yu-Xin'
'Huang, Wei'
'Qian, Hui-Fen'

_publ_section_title
;
 Azo-hydrazone tautomerism observed from UV-vis spectra by pH control and
 metal-ion complexation for two heterocyclic disperse yellow dyes.
;
_journal_issue 36
_journal_name_full 'Dalton transactions (Cambridge, England : 2003)'
_journal_page_first 11107
_journal_page_last 11115
_journal_paper_doi 10.1039/c2dt31102j
_journal_volume 41
_journal_year 2012
_chemical_formula_moiety 'C16 H15 N5 O5'
_chemical_formula_sum 'C16 H15 N5 O5'
_chemical_formula_weight 357.33
_chemical_name_systematic
;
?
;
_space_group_IT_number 14
_symmetry_cell_setting monoclinic
_symmetry_space_group_name_Hall '-P 2ybc'
_symmetry_space_group_name_H-M 'P 1 21/c 1'
_atom_sites_solution_hydrogens geom
_atom_sites_solution_primary direct
_atom_sites_solution_secondary difmap
_audit_creation_method SHELXL-97
_cell_angle_alpha 90.00
_cell_angle_beta 105.3640(10)
_cell_angle_gamma 90.00
_cell_formula_units_Z 4
_cell_length_a 6.4252(5)
_cell_length_b 13.5443(11)
_cell_length_c 19.5352(16)
_cell_measurement_reflns_used 3953
_cell_measurement_temperature 173(2)
_cell_measurement_theta_max 27.89
_cell_measurement_theta_min 2.63
_cell_volume 1639.3(2)
_computing_cell_refinement 'Bruker SMART'
_computing_data_collection 'Bruker SMART'
_computing_data_reduction 'Bruker SAINT'
_computing_molecular_graphics 'Bruker SHELXTL'
_computing_publication_material 'Bruker SHELXTL'
_computing_structure_refinement 'Bruker SHELXTL'
_computing_structure_solution 'Bruker SHELXTL'
_diffrn_ambient_temperature 173(2)
_diffrn_measured_fraction_theta_full 0.999
_diffrn_measured_fraction_theta_max 0.999
_diffrn_measurement_device_type 'CCD area detector'
_diffrn_measurement_method 'phi and omega scans'
_diffrn_radiation_monochromator graphite
_diffrn_radiation_source 'sealed tube'
_diffrn_radiation_type MoK\a
_diffrn_radiation_wavelength 0.71073
_diffrn_reflns_av_R_equivalents 0.0454
_diffrn_reflns_av_sigmaI/netI 0.0341
_diffrn_reflns_limit_h_max 7
_diffrn_reflns_limit_h_min -7
_diffrn_reflns_limit_k_max 10
_diffrn_reflns_limit_k_min -16
_diffrn_reflns_limit_l_max 23
_diffrn_reflns_limit_l_min -23
_diffrn_reflns_number 8996
_diffrn_reflns_theta_full 24.99
_diffrn_reflns_theta_max 24.99
_diffrn_reflns_theta_min 1.85
_exptl_absorpt_coefficient_mu 0.111
_exptl_absorpt_correction_T_max 0.9890
_exptl_absorpt_correction_T_min 0.9868
_exptl_absorpt_correction_type multi-scan
_exptl_absorpt_process_details 'SADABS; Bruker, 2000'
_exptl_crystal_colour red
_exptl_crystal_density_diffrn 1.448
_exptl_crystal_density_method 'not measured'
_exptl_crystal_description block
_exptl_crystal_F_000 744
_exptl_crystal_size_max 0.12
_exptl_crystal_size_mid 0.11
_exptl_crystal_size_min 0.10
_refine_diff_density_max 0.176
_refine_diff_density_min -0.166
_refine_diff_density_rms 0.038
_refine_ls_extinction_coef 0.0041(11)
_refine_ls_extinction_expression Fc^*^=kFc[1+0.001xFc^2^\l^3^/sin(2\q)]^-1/4^
_refine_ls_extinction_method SHELXL
_refine_ls_goodness_of_fit_ref 1.099
_refine_ls_hydrogen_treatment constr
_refine_ls_matrix_type full
_refine_ls_number_parameters 239
_refine_ls_number_reflns 2881
_refine_ls_number_restraints 0
_refine_ls_restrained_S_all 1.099
_refine_ls_R_factor_all 0.0444
_refine_ls_R_factor_gt 0.0360
_refine_ls_shift/su_max 0.003
_refine_ls_shift/su_mean 0.001
_refine_ls_structure_factor_coef Fsqd
_refine_ls_weighting_details 'calc w=1/[\s^2^(Fo^2^)+(0.0619P)^2^] where P=(Fo^2^+2Fc^2^)/3'
_refine_ls_weighting_scheme calc
_refine_ls_wR_factor_gt 0.1032
_refine_ls_wR_factor_ref 0.1079
_reflns_number_gt 2321
_reflns_number_total 2881
_reflns_threshold_expression >2sigma(I)
_cod_data_source_file c2dt31102j.txt
_cod_data_source_block 2
_cod_depositor_comments
;
The following automatic conversions were performed:

'_symmetry_cell_setting' value 'Monoclinic' changed to 'monoclinic'
according to /home/saulius/struct/CIF-dictionaries/cif_core.dic
dictionary named 'cif_core.dic' version 2.4.1 from 2010-06-29.

Automatic conversion script
Id: cif_fix_values 1891 2012-01-12 08:04:46Z andrius 
;
_cod_original_sg_symbol_H-M P21/c
_cod_database_code 7020035

loop_
_symmetry_equiv_pos_as_xyz
'x, y, z'
'-x, y+1/2, -z+1/2'
'-x, -y, -z'
'x, -y-1/2, z-1/2'

loop_
_atom_site_label
_atom_site_type_symbol
_atom_site_fract_x
_atom_site_fract_y
_atom_site_fract_z
_atom_site_U_iso_or_equiv
_atom_site_adp_type
_atom_site_occupancy
_atom_site_symmetry_multiplicity
_atom_site_calc_flag
_atom_site_refinement_flags
C1 C 0.1308(2) 0.37381(10) 0.36873(7) 0.0357(3) Uani 1 1 d .
C2 C -0.1820(2) 0.48193(12) 0.32587(8) 0.0446(4) Uani 1 1 d .
C3 C -0.3096(2) 0.39472(11) 0.29710(7) 0.0375(3) Uani 1 1 d .
C4 C -0.2291(2) 0.30187(10) 0.30124(7) 0.0339(3) Uani 1 1 d .
C5 C -0.0042(2) 0.28876(10) 0.33862(7) 0.0328(3) Uani 1 1 d .
C6 C 0.3330(2) 0.07852(10) 0.38642(7) 0.0314(3) Uani 1 1 d .
C7 C 0.1823(2) 0.00323(11) 0.36303(7) 0.0362(3) Uani 1 1 d .
H7 H 0.0362 0.0198 0.3411 0.043 Uiso 1 1 calc R
C8 C 0.2415(2) -0.09391(11) 0.37123(7) 0.0382(3) Uani 1 1 d .
H8 H 0.1357 -0.1437 0.3551 0.046 Uiso 1 1 calc R
C9 C 0.4544(2) -0.12112(10) 0.40277(7) 0.0353(3) Uani 1 1 d .
C10 C 0.6080(2) -0.04874(10) 0.42614(7) 0.0331(3) Uani 1 1 d .
H10 H 0.7540 -0.0661 0.4476 0.040 Uiso 1 1 calc R
C11 C 0.5469(2) 0.04972(10) 0.41790(6) 0.0297(3) Uani 1 1 d .
C12 C 0.7132(3) -0.25158(12) 0.43264(9) 0.0541(4) Uani 1 1 d .
H12A H 0.7990 -0.2233 0.4028 0.081 Uiso 1 1 calc R
H12B H 0.7195 -0.3238 0.4309 0.081 Uiso 1 1 calc R
H12C H 0.7713 -0.2293 0.4817 0.081 Uiso 1 1 calc R
C13 C -0.3621(2) 0.21513(11) 0.26800(8) 0.0433(4) Uani 1 1 d .
H13A H -0.5148 0.2286 0.2639 0.065 Uiso 1 1 calc R
H13B H -0.3169 0.1566 0.2977 0.065 Uiso 1 1 calc R
H13C H -0.3418 0.2034 0.2207 0.065 Uiso 1 1 calc R
C14 C -0.5334(2) 0.41362(12) 0.26154(8) 0.0452(4) Uani 1 1 d .
C15 C 0.1757(3) 0.55302(11) 0.38536(9) 0.0523(4) Uani 1 1 d .
H15A H 0.1109 0.6122 0.3582 0.063 Uiso 1 1 calc R
H15B H 0.3189 0.5421 0.3767 0.063 Uiso 1 1 calc R
C16 C 0.2046(3) 0.57182(13) 0.46328(10) 0.0636(5) Uani 1 1 d .
H16A H 0.0636 0.5840 0.4721 0.095 Uiso 1 1 calc R
H16B H 0.2975 0.6296 0.4780 0.095 Uiso 1 1 calc R
H16C H 0.2717 0.5140 0.4906 0.095 Uiso 1 1 calc R
N1 N 0.03629(19) 0.46626(8) 0.35933(6) 0.0406(3) Uani 1 1 d .
N2 N -0.7107(2) 0.42574(12) 0.23291(7) 0.0628(4) Uani 1 1 d .
N3 N 0.06642(17) 0.19664(8) 0.34423(6) 0.0327(3) Uani 1 1 d .
N4 N 0.26743(17) 0.17716(8) 0.37813(6) 0.0333(3) Uani 1 1 d .
H4 H 0.3588 0.2251 0.3952 0.040 Uiso 1 1 calc R
N5 N 0.71792(17) 0.12199(9) 0.44391(6) 0.0345(3) Uani 1 1 d .
O1 O 0.32168(15) 0.36488(7) 0.40137(5) 0.0445(3) Uani 1 1 d .
O2 O -0.2588(2) 0.56457(8) 0.32072(7) 0.0660(4) Uani 1 1 d .
O3 O 0.67239(16) 0.21014(7) 0.44437(6) 0.0484(3) Uani 1 1 d .
O4 O 0.90451(15) 0.09250(8) 0.46364(6) 0.0517(3) Uani 1 1 d .
O5 O 0.49418(17) -0.21995(7) 0.40717(6) 0.0473(3) Uani 1 1 d .

loop_
_atom_site_aniso_label
_atom_site_aniso_U_11
_atom_site_aniso_U_22
_atom_site_aniso_U_33
_atom_site_aniso_U_23
_atom_site_aniso_U_13
_atom_site_aniso_U_12
C1 0.0336(8) 0.0326(8) 0.0392(7) 0.0008(6) 0.0064(6) 0.0033(6)
C2 0.0455(9) 0.0428(9) 0.0428(8) 0.0013(7) 0.0068(7) 0.0150(7)
C3 0.0339(7) 0.0432(9) 0.0334(7) 0.0035(6) 0.0050(6) 0.0119(6)
C4 0.0299(7) 0.0408(8) 0.0300(7) 0.0040(6) 0.0058(6) 0.0048(6)
C5 0.0310(7) 0.0316(8) 0.0343(7) 0.0011(6) 0.0058(6) 0.0046(6)
C6 0.0306(7) 0.0308(7) 0.0312(7) -0.0010(5) 0.0056(6) 0.0039(6)
C7 0.0289(7) 0.0357(8) 0.0420(8) -0.0039(6) 0.0061(6) 0.0004(6)
C8 0.0364(8) 0.0339(8) 0.0433(8) -0.0060(6) 0.0091(6) -0.0025(6)
C9 0.0410(8) 0.0287(8) 0.0369(7) -0.0014(6) 0.0113(6) 0.0037(6)
C10 0.0329(7) 0.0337(8) 0.0308(7) -0.0002(6) 0.0054(6) 0.0065(6)
C11 0.0281(7) 0.0313(7) 0.0285(7) -0.0016(5) 0.0051(5) 0.0002(6)
C12 0.0549(10) 0.0363(9) 0.0652(10) -0.0020(8) 0.0057(9) 0.0157(8)
C13 0.0332(8) 0.0473(9) 0.0433(8) -0.0010(7) -0.0006(6) 0.0018(6)
C14 0.0433(9) 0.0523(10) 0.0383(8) 0.0031(7) 0.0077(7) 0.0170(7)
C15 0.0488(9) 0.0322(8) 0.0740(11) -0.0011(8) 0.0133(8) 0.0006(7)
C16 0.0607(11) 0.0472(11) 0.0781(12) -0.0187(9) 0.0101(9) -0.0039(8)
N1 0.0391(7) 0.0286(7) 0.0506(7) -0.0007(5) 0.0060(6) 0.0048(5)
N2 0.0427(8) 0.0878(12) 0.0518(8) 0.0055(7) 0.0020(7) 0.0256(8)
N3 0.0274(6) 0.0346(7) 0.0337(6) 0.0013(5) 0.0038(5) 0.0037(5)
N4 0.0266(6) 0.0284(6) 0.0411(6) -0.0015(5) 0.0023(5) 0.0017(5)
N5 0.0306(6) 0.0350(7) 0.0341(6) -0.0003(5) 0.0019(5) 0.0023(5)
O1 0.0324(5) 0.0360(6) 0.0578(6) -0.0017(5) -0.0011(5) 0.0015(4)
O2 0.0652(8) 0.0411(7) 0.0810(8) -0.0051(6) 0.0007(7) 0.0242(6)
O3 0.0380(6) 0.0314(6) 0.0675(7) -0.0110(5) -0.0006(5) 0.0030(4)
O4 0.0279(5) 0.0448(7) 0.0724(7) 0.0050(5) -0.0043(5) 0.0050(5)
O5 0.0473(6) 0.0282(6) 0.0630(7) -0.0034(5) 0.0085(5) 0.0063(4)

loop_
_atom_type_symbol
_atom_type_description
_atom_type_scat_dispersion_real
_atom_type_scat_dispersion_imag
_atom_type_scat_source
C C 0.0033 0.0016 'International Tables Vol C Tables 4.2.6.8 and 6.1.1.4'
H H 0.0000 0.0000 'International Tables Vol C Tables 4.2.6.8 and 6.1.1.4'
N N 0.0061 0.0033 'International Tables Vol C Tables 4.2.6.8 and 6.1.1.4'
O O 0.0106 0.0060 'International Tables Vol C Tables 4.2.6.8 and 6.1.1.4'

loop_
_geom_angle_atom_site_label_1
_geom_angle_atom_site_label_2
_geom_angle_atom_site_label_3
_geom_angle
O1 C1 N1 120.05(12)
O1 C1 C5 122.20(12)
N1 C1 C5 117.75(12)
O2 C2 N1 120.86(15)
O2 C2 C3 122.51(14)
N1 C2 C3 116.62(12)
C4 C3 C14 120.60(14)
C4 C3 C2 124.11(13)
C14 C3 C2 115.28(13)
C3 C4 C5 117.30(13)
C3 C4 C13 122.57(12)
C5 C4 C13 120.13(12)
N3 C5 C4 115.62(12)
N3 C5 C1 123.65(12)
C4 C5 C1 120.72(12)
C7 C6 N4 119.91(12)
C7 C6 C11 116.98(12)
N4 C6 C11 123.12(12)
C8 C7 C6 121.13(12)
C8 C7 H7 119.4
C6 C7 H7 119.4
C7 C8 C9 121.11(13)
C7 C8 H8 119.4
C9 C8 H8 119.4
O5 C9 C10 124.85(13)
O5 C9 C8 115.74(12)
C10 C9 C8 119.40(13)
C9 C10 C11 119.24(13)
C9 C10 H10 120.4
C11 C10 H10 120.4
C10 C11 C6 122.14(13)
C10 C11 N5 116.13(12)
C6 C11 N5 121.73(12)
O5 C12 H12A 109.5
O5 C12 H12B 109.5
H12A C12 H12B 109.5
O5 C12 H12C 109.5
H12A C12 H12C 109.5
H12B C12 H12C 109.5
C4 C13 H13A 109.5
C4 C13 H13B 109.5
H13A C13 H13B 109.5
C4 C13 H13C 109.5
H13A C13 H13C 109.5
H13B C13 H13C 109.5
N2 C14 C3 178.03(18)
N1 C15 C16 112.46(14)
N1 C15 H15A 109.1
C16 C15 H15A 109.1
N1 C15 H15B 109.1
C16 C15 H15B 109.1
H15A C15 H15B 107.8
C15 C16 H16A 109.5
C15 C16 H16B 109.5
H16A C16 H16B 109.5
C15 C16 H16C 109.5
H16A C16 H16C 109.5
H16B C16 H16C 109.5
C1 N1 C2 123.41(12)
C1 N1 C15 117.90(12)
C2 N1 C15 118.69(12)
N4 N3 C5 120.10(11)
N3 N4 C6 118.47(11)
N3 N4 H4 120.8
C6 N4 H4 120.8
O4 N5 O3 121.94(11)
O4 N5 C11 118.36(11)
O3 N5 C11 119.68(11)
C9 O5 C12 117.92(12)

loop_
_geom_bond_atom_site_label_1
_geom_bond_atom_site_label_2
_geom_bond_distance
C1 O1 1.2294(15)
C1 N1 1.3824(18)
C1 C5 1.4679(19)
C2 O2 1.2166(18)
C2 N1 1.3977(19)
C2 C3 1.463(2)
C3 C4 1.3540(19)
C3 C14 1.4442(19)
C4 C5 1.4473(18)
C4 C13 1.496(2)
C5 N3 1.3222(17)
C6 C7 1.3969(19)
C6 N4 1.3973(17)
C6 C11 1.4040(18)
C7 C8 1.367(2)
C7 H7 0.9500
C8 C9 1.3925(19)
C8 H8 0.9500
C9 O5 1.3613(17)
C9 C10 1.380(2)
C10 C11 1.3875(18)
C10 H10 0.9500
C11 N5 1.4588(17)
C12 O5 1.4285(18)
C12 H12A 0.9800
C12 H12B 0.9800
C12 H12C 0.9800
C13 H13A 0.9800
C13 H13B 0.9800
C13 H13C 0.9800
C14 N2 1.1401(18)
C15 N1 1.483(2)
C15 C16 1.505(2)
C15 H15A 0.9900
C15 H15B 0.9900
C16 H16A 0.9800
C16 H16B 0.9800
C16 H16C 0.9800
N3 N4 1.3126(15)
N4 H4 0.8800
N5 O4 1.2250(13)
N5 O3 1.2299(14)
